data_2015037
loop_
_publ_author_name
'Duarte, M. Teresa'
'Piedade, M. F\'atima M.'
'Robalo, M. Paula'
'Teixeira, Ant\'onio P. S.'
'Garcia, M. Helena'

_publ_section_title
;
 A supramolecular zigzag chain of organometallic dipoles mediated by
 PF~6~^{-^} anions
;
_journal_coeditor_code OB1231
_journal_issue 8
_journal_name_full 'Acta Crystallographica Section C'
_journal_page_first m386
_journal_page_last m389
_journal_paper_doi 10.1107/S0108270105021281
_journal_volume 61
_journal_year 2005
_chemical_formula_iupac '[Fe (C5 H5) (C7 H4 N2 O2) (C3 H9 P) (C18 H15 O3 P)] P F6'
_chemical_formula_moiety 'C33 H33 Fe N2 O5 P2 + , F6 P -'
_chemical_formula_sum 'C33 H33 F6 Fe N2 O5 P3'
_chemical_formula_weight 800.37
_chemical_name_systematic
;
(\h^5^-cyclopentadienyl)(4-nitrobenzonitrile-\kN)(trimethylphosphine-
\kP)(triphenylphosphite-\kP)iron(II) hexafluorophosphate
;
_space_group_IT_number 14
_symmetry_cell_setting monoclinic
_symmetry_space_group_name_Hall '-P 2ybc'
_symmetry_space_group_name_H-M 'P 1 21/c 1'
_atom_sites_solution_hydrogens geom
_atom_sites_solution_primary direct
_atom_sites_solution_secondary difmap
_audit_creation_method SHELXL97
_cell_angle_alpha 90.00
_cell_angle_beta 98.221(5)
_cell_angle_gamma 90.00
_cell_formula_units_Z 4
_cell_length_a 10.4938(6)
_cell_length_b 18.9715(7)
_cell_length_c 17.8707(11)
_cell_measurement_reflns_used 25
_cell_measurement_temperature 293(2)
_cell_measurement_theta_max 21
_cell_measurement_theta_min 16
_cell_volume 3521.2(3)
_computing_cell_refinement 'XCAD4 (Harms & Wocadlo, 1995)'
_computing_data_collection 'CAD-4 EXPRESS (Enraf--Nonius, 1994)'
_computing_data_reduction XCAD4
_computing_molecular_graphics 'ORTEP-3 (Farrugia, 1997) and MERCURY (Bruno <i>et al.</i>, 2002)'
_computing_publication_material
;
WinGX (Farrugia, 1999), PLATON (Spek, 2003) and enCIFer (Allen
<i>et al.</i>, 2004)
;
_computing_structure_refinement 'SHELXL97 (Sheldrick, 1997)'
_computing_structure_solution 'SIR99 (Altomare <i>et al.</i>, 1999)'
_diffrn_ambient_temperature 293(2)
_diffrn_measured_fraction_theta_full 0.991
_diffrn_measured_fraction_theta_max 0.991
_diffrn_measurement_device_type 'Enraf--Nonius Turbo CAD-4'
_diffrn_measurement_method \w/2\q
_diffrn_radiation_monochromator graphite
_diffrn_radiation_source 'fine-focus sealed tube'
_diffrn_radiation_type CuK\a
_diffrn_radiation_wavelength 1.54180
_diffrn_reflns_av_R_equivalents 0.0000
_diffrn_reflns_av_sigmaI/netI 0.0667
_diffrn_reflns_limit_h_max 12
_diffrn_reflns_limit_h_min -12
_diffrn_reflns_limit_k_max 23
_diffrn_reflns_limit_k_min 0
_diffrn_reflns_limit_l_max 21
_diffrn_reflns_limit_l_min 0
_diffrn_reflns_number 6598
_diffrn_reflns_theta_full 69.81
_diffrn_reflns_theta_max 69.81
_diffrn_reflns_theta_min 3.42
_diffrn_standards_decay_% 0
_diffrn_standards_interval_count 400
_diffrn_standards_interval_time 7200
_diffrn_standards_number 3
_exptl_absorpt_coefficient_mu 5.394
_exptl_absorpt_correction_T_max 0.583
_exptl_absorpt_correction_T_min 0.276
_exptl_absorpt_correction_type refdelf
_exptl_absorpt_process_details '(Parkin <i>et al.</i>, 1995)'
_exptl_crystal_colour red
_exptl_crystal_density_diffrn 1.510
_exptl_crystal_density_method 'not measured'
_exptl_crystal_description plate
_exptl_crystal_F_000 1640
_exptl_crystal_size_max 0.3
_exptl_crystal_size_mid 0.14
_exptl_crystal_size_min 0.1
_refine_diff_density_max 0.412
_refine_diff_density_min -0.265
_refine_ls_extinction_method none
_refine_ls_goodness_of_fit_ref 1.081
_refine_ls_hydrogen_treatment constr
_refine_ls_matrix_type full
_refine_ls_number_parameters 451
_refine_ls_number_reflns 6598
_refine_ls_number_restraints 0
_refine_ls_restrained_S_all 1.081
_refine_ls_R_factor_all 0.1227
_refine_ls_R_factor_gt 0.0644
_refine_ls_shift/su_max 0.013
_refine_ls_shift/su_mean 0.002
_refine_ls_structure_factor_coef Fsqd
_refine_ls_weighting_details 'calc w = 1/[\s^2^(Fo^2^)+(0.0514P)^2^+1.6778P] where P=(Fo^2^+2Fc^2^)/3'
_refine_ls_weighting_scheme calc
_refine_ls_wR_factor_gt 0.1222
_refine_ls_wR_factor_ref 0.1497
_reflns_number_gt 3926
_reflns_number_total 6598
_reflns_threshold_expression I>2\s(I)
_cod_data_source_file ob1231.cif
_cod_data_source_block I
_cod_original_sg_symbol_H-M 'P 21/c'
_cod_database_code 2015037
_cod_database_fobs_code 2015037

loop_
_symmetry_equiv_pos_as_xyz
'x, y, z'
'x, -y+1/2, z+1/2'
'-x, -y, -z'
'-x, y-1/2, -z-1/2'

loop_
_atom_site_label
_atom_site_fract_x
_atom_site_fract_y
_atom_site_fract_z
_atom_site_U_iso_or_equiv
_atom_site_adp_type
_atom_site_calc_flag
_atom_site_refinement_flags
_atom_site_occupancy
_atom_site_disorder_assembly
_atom_site_disorder_group
_atom_site_type_symbol
Fe1 0.14412(7) 0.04980(4) 0.32461(4) 0.0475(2) Uani d . 1 . . Fe
P1 0.02079(11) 0.12905(7) 0.27107(7) 0.0488(3) Uani d . 1 . . P
P2 0.06863(12) -0.03216(7) 0.24005(7) 0.0546(3) Uani d . 1 . . P
N1 0.2777(4) 0.0668(2) 0.2679(2) 0.0561(10) Uani d . 1 . . N
C1 0.3578(5) 0.0730(3) 0.2310(3) 0.0586(13) Uani d . 1 . . C
C2 0.4488(4) 0.0763(3) 0.1788(3) 0.0534(12) Uani d . 1 . . C
C3 0.4541(5) 0.1347(3) 0.1338(3) 0.0682(15) Uani d . 1 . . C
H3 0.4062 0.1746 0.1416 0.082 Uiso calc R 1 . . H
C4 0.5308(5) 0.1342(3) 0.0769(3) 0.0715(15) Uani d . 1 . . C
H4 0.5349 0.1733 0.0460 0.086 Uiso calc R 1 . . H
C5 0.5994(5) 0.0756(3) 0.0674(3) 0.0661(15) Uani d . 1 . . C
C6 0.6018(6) 0.0177(4) 0.1134(3) 0.0811(17) Uani d . 1 . . C
H6 0.6535 -0.0209 0.1067 0.097 Uiso calc R 1 . . H
C7 0.5252(5) 0.0185(3) 0.1700(3) 0.0756(16) Uani d . 1 . . C
H7 0.5250 -0.0200 0.2022 0.091 Uiso calc R 1 . . H
N2 0.6767(6) 0.0729(4) 0.0042(4) 0.103(2) Uani d . 1 . . N
O1 0.6596(6) 0.1191(3) -0.0426(3) 0.139(2) Uani d . 1 . . O
O2 0.7481(7) 0.0230(4) 0.0013(4) 0.177(3) Uani d . 1 . . O
O21 -0.1314(3) 0.11250(17) 0.25229(18) 0.0558(8) Uani d . 1 . . O
C21 -0.2235(4) 0.1292(3) 0.2994(3) 0.0560(12) Uani d . 1 . . C
C22 -0.2608(5) 0.0789(3) 0.3462(3) 0.0672(14) Uani d . 1 . . C
H22 -0.2236 0.0343 0.3487 0.081 Uiso calc R 1 . . H
C23 -0.3561(5) 0.0957(4) 0.3906(3) 0.0799(18) Uani d . 1 . . C
H23 -0.3823 0.0621 0.4230 0.096 Uiso calc R 1 . . H
C24 -0.4112(6) 0.1615(4) 0.3866(4) 0.099(2) Uani d . 1 . . C
H24 -0.4731 0.1730 0.4170 0.119 Uiso calc R 1 . . H
C25 -0.3737(6) 0.2100(4) 0.3370(5) 0.101(2) Uani d . 1 . . C
H25 -0.4123 0.2543 0.3331 0.122 Uiso calc R 1 . . H
C26 -0.2799(5) 0.1943(3) 0.2932(4) 0.0803(18) Uani d . 1 . . C
H26 -0.2552 0.2275 0.2598 0.096 Uiso calc R 1 . . H
O31 0.0058(3) 0.20486(16) 0.3086(2) 0.0609(9) Uani d . 1 . . O
C31 0.0997(5) 0.2466(2) 0.3494(3) 0.0552(12) Uani d . 1 . . C
C32 0.2205(5) 0.2550(3) 0.3286(4) 0.0718(16) Uani d . 1 . . C
H32 0.2440 0.2310 0.2873 0.086 Uiso calc R 1 . . H
C33 0.3058(6) 0.3004(4) 0.3711(5) 0.090(2) Uani d . 1 . . C
H33 0.3879 0.3070 0.3585 0.108 Uiso calc R 1 . . H
C34 0.2696(9) 0.3349(4) 0.4309(5) 0.110(3) Uani d . 1 . . C
H34 0.3287 0.3642 0.4595 0.132 Uiso calc R 1 . . H
C35 0.1506(10) 0.3282(4) 0.4504(4) 0.107(3) Uani d . 1 . . C
H35 0.1278 0.3534 0.4911 0.128 Uiso calc R 1 . . H
C36 0.0622(6) 0.2831(3) 0.4090(3) 0.0755(16) Uani d . 1 . . C
H36 -0.0203 0.2779 0.4215 0.091 Uiso calc R 1 . . H
O41 0.0521(3) 0.14788(17) 0.18845(18) 0.0579(9) Uani d . 1 . . O
C41 -0.0018(4) 0.2036(3) 0.1419(3) 0.0531(12) Uani d . 1 . . C
C42 0.0772(5) 0.2565(3) 0.1250(3) 0.0601(13) Uani d . 1 . . C
H42 0.1632 0.2571 0.1467 0.072 Uiso calc R 1 . . H
C43 0.0298(6) 0.3085(3) 0.0761(3) 0.0680(14) Uani d . 1 . . C
H43 0.0836 0.3447 0.0646 0.082 Uiso calc R 1 . . H
C44 -0.0966(5) 0.3078(3) 0.0439(3) 0.0659(14) Uani d . 1 . . C
H44 -0.1280 0.3431 0.0101 0.079 Uiso calc R 1 . . H
C45 -0.1762(5) 0.2557(3) 0.0611(3) 0.0776(17) Uani d . 1 . . C
H45 -0.2625 0.2560 0.0400 0.093 Uiso calc R 1 . . H
C46 -0.1289(5) 0.2020(3) 0.1102(3) 0.0757(17) Uani d . 1 . . C
H46 -0.1823 0.1655 0.1214 0.091 Uiso calc R 1 . . H
C11 0.2058(6) -0.0242(3) 0.4098(3) 0.0687(15) Uani d . 1 . . C
H11 0.2344 -0.0697 0.4019 0.082 Uiso calc R 1 . . H
C12 0.2812(6) 0.0354(3) 0.4221(3) 0.0719(16) Uani d . 1 . . C
H12 0.3701 0.0366 0.4237 0.086 Uiso calc R 1 . . H
C13 0.2037(6) 0.0939(3) 0.4319(3) 0.0739(16) Uani d . 1 . . C
H13 0.2310 0.1401 0.4409 0.089 Uiso calc R 1 . . H
C14 0.0767(6) 0.0689(3) 0.4253(3) 0.0726(16) Uani d . 1 . . C
H14 0.0042 0.0960 0.4294 0.087 Uiso calc R 1 . . H
C15 0.0776(6) -0.0034(3) 0.4115(3) 0.0703(15) Uani d . 1 . . C
H15 0.0059 -0.0327 0.4046 0.084 Uiso calc R 1 . . H
C311 -0.0922(5) -0.0656(3) 0.2423(3) 0.0821(18) Uani d . 1 . . C
H31A -0.1519 -0.0270 0.2387 0.099 Uiso calc R 1 . . H
H31B -0.0947 -0.0904 0.2889 0.099 Uiso calc R 1 . . H
H31C -0.1152 -0.0972 0.2006 0.099 Uiso calc R 1 . . H
C312 0.0599(7) -0.0093(4) 0.1406(3) 0.097(2) Uani d . 1 . . C
H32A 0.0115 0.0334 0.1307 0.116 Uiso calc R 1 . . H
H32B 0.0183 -0.0467 0.1101 0.116 Uiso calc R 1 . . H
H32C 0.1453 -0.0027 0.1285 0.116 Uiso calc R 1 . . H
C313 0.1621(6) -0.1120(3) 0.2461(4) 0.109(3) Uani d . 1 . . C
H33A 0.2510 -0.1007 0.2449 0.131 Uiso calc R 1 . . H
H33B 0.1315 -0.1420 0.2041 0.131 Uiso calc R 1 . . H
H33C 0.1537 -0.1359 0.2925 0.131 Uiso calc R 1 . . H
P4 0.44533(14) 0.14138(9) 0.63252(9) 0.0706(4) Uani d . 1 . . P
F1 0.5735(3) 0.1836(2) 0.6412(3) 0.1420(18) Uani d . 1 . . F
F2 0.3157(4) 0.1000(2) 0.6222(3) 0.1456(18) Uani d . 1 . . F
F3 0.4887(5) 0.0968(3) 0.5679(3) 0.162(2) Uani d . 1 . . F
F4 0.3815(4) 0.1950(2) 0.5720(3) 0.1400(17) Uani d . 1 . . F
F5 0.3971(5) 0.1901(4) 0.6915(3) 0.191(3) Uani d . 1 . . F
F6 0.5094(5) 0.0868(3) 0.6888(3) 0.182(2) Uani d . 1 . . F

loop_
_atom_site_aniso_label
_atom_site_aniso_U_11
_atom_site_aniso_U_22
_atom_site_aniso_U_33
_atom_site_aniso_U_12
_atom_site_aniso_U_13
_atom_site_aniso_U_23
Fe1 0.0443(4) 0.0547(4) 0.0441(4) -0.0006(4) 0.0081(3) -0.0025(4)
P1 0.0414(6) 0.0522(7) 0.0539(7) -0.0031(5) 0.0103(5) -0.0010(6)
P2 0.0525(7) 0.0583(8) 0.0523(7) 0.0007(6) 0.0054(6) -0.0067(6)
N1 0.047(2) 0.068(3) 0.054(2) 0.001(2) 0.008(2) 0.001(2)
C1 0.048(3) 0.067(3) 0.061(3) -0.002(2) 0.006(2) -0.001(3)
C2 0.041(3) 0.067(3) 0.051(3) 0.001(2) 0.006(2) -0.001(2)
C3 0.053(3) 0.069(4) 0.084(4) 0.000(3) 0.013(3) -0.003(3)
C4 0.067(3) 0.080(4) 0.069(4) -0.007(3) 0.017(3) 0.011(3)
C5 0.051(3) 0.094(4) 0.056(3) -0.006(3) 0.018(3) -0.006(3)
C6 0.077(4) 0.091(5) 0.078(4) 0.021(3) 0.023(3) -0.003(4)
C7 0.076(4) 0.084(4) 0.071(4) 0.015(3) 0.024(3) 0.009(3)
N2 0.098(5) 0.141(6) 0.078(4) -0.018(4) 0.043(4) -0.008(4)
O1 0.174(6) 0.164(6) 0.093(4) -0.024(4) 0.066(4) 0.015(4)
O2 0.183(6) 0.220(8) 0.151(5) 0.069(6) 0.111(5) 0.018(5)
O21 0.0412(17) 0.064(2) 0.063(2) -0.0083(15) 0.0112(15) -0.0087(17)
C21 0.032(2) 0.069(3) 0.067(3) -0.002(2) 0.007(2) -0.002(3)
C22 0.054(3) 0.076(4) 0.073(4) -0.003(3) 0.011(3) 0.010(3)
C23 0.056(3) 0.117(5) 0.070(4) -0.020(4) 0.017(3) 0.002(4)
C24 0.063(4) 0.125(6) 0.118(6) -0.004(4) 0.041(4) -0.039(5)
C25 0.064(4) 0.090(5) 0.158(7) 0.017(4) 0.045(4) -0.006(5)
C26 0.059(3) 0.071(4) 0.116(5) 0.012(3) 0.031(3) 0.019(4)
O31 0.0465(18) 0.050(2) 0.087(2) -0.0023(15) 0.0090(17) -0.0117(18)
C31 0.061(3) 0.044(3) 0.058(3) -0.002(2) 0.001(2) 0.000(2)
C32 0.054(3) 0.058(3) 0.100(4) -0.003(3) 0.001(3) 0.002(3)
C33 0.059(4) 0.088(5) 0.116(6) -0.006(3) -0.011(4) 0.020(4)
C34 0.128(7) 0.090(5) 0.093(6) -0.025(5) -0.044(5) 0.015(5)
C35 0.189(9) 0.073(5) 0.055(4) -0.013(6) 0.003(5) -0.007(3)
C36 0.109(5) 0.060(3) 0.061(3) -0.002(3) 0.025(3) 0.003(3)
O41 0.0516(19) 0.065(2) 0.061(2) 0.0074(16) 0.0186(16) 0.0125(17)
C41 0.052(3) 0.061(3) 0.048(3) 0.003(2) 0.014(2) 0.004(2)
C42 0.051(3) 0.071(3) 0.059(3) -0.007(3) 0.013(2) 0.010(3)
C43 0.078(4) 0.067(4) 0.062(3) -0.005(3) 0.021(3) 0.008(3)
C44 0.076(4) 0.067(4) 0.057(3) 0.016(3) 0.017(3) 0.012(3)
C45 0.057(3) 0.103(5) 0.072(4) 0.004(3) 0.007(3) 0.020(4)
C46 0.055(3) 0.095(5) 0.075(4) -0.013(3) 0.002(3) 0.026(3)
C11 0.088(4) 0.059(3) 0.060(3) 0.014(3) 0.012(3) 0.013(3)
C12 0.064(3) 0.092(5) 0.054(3) -0.003(3) -0.009(3) 0.007(3)
C13 0.106(5) 0.057(3) 0.052(3) 0.002(3) -0.011(3) -0.007(3)
C14 0.070(4) 0.103(5) 0.046(3) 0.021(3) 0.013(3) -0.008(3)
C15 0.077(4) 0.087(4) 0.048(3) -0.019(3) 0.010(3) -0.001(3)
C311 0.074(4) 0.080(4) 0.093(4) -0.021(3) 0.015(3) -0.027(3)
C312 0.141(6) 0.096(5) 0.057(4) -0.034(4) 0.026(4) -0.020(3)
C313 0.099(5) 0.076(4) 0.140(6) 0.030(4) -0.024(5) -0.045(4)
P4 0.0552(8) 0.0793(11) 0.0773(10) 0.0055(8) 0.0089(7) 0.0028(8)
F1 0.072(2) 0.148(4) 0.198(5) -0.031(3) -0.008(3) 0.022(4)
F2 0.080(3) 0.131(4) 0.224(5) -0.031(3) 0.012(3) 0.024(4)
F3 0.156(4) 0.186(5) 0.152(4) 0.048(4) 0.049(3) -0.053(4)
F4 0.137(4) 0.121(3) 0.148(4) 0.016(3) -0.031(3) 0.039(3)
F5 0.158(4) 0.277(7) 0.147(4) 0.015(5) 0.048(4) -0.103(5)
F6 0.135(4) 0.212(5) 0.181(5) -0.001(4) -0.033(4) 0.129(4)

loop_
_atom_type_symbol
_atom_type_description
_atom_type_scat_dispersion_real
_atom_type_scat_dispersion_imag
_atom_type_scat_source
C C 0.0181 0.0091 'International Tables Vol C Tables 4.2.6.8 and 6.1.1.4'
H H 0.0000 0.0000 'International Tables Vol C Tables 4.2.6.8 and 6.1.1.4'
F F 0.0727 0.0534 'International Tables Vol C Tables 4.2.6.8 and 6.1.1.4'
O O 0.0492 0.0322 'International Tables Vol C Tables 4.2.6.8 and 6.1.1.4'
N N 0.0311 0.0180 'International Tables Vol C Tables 4.2.6.8 and 6.1.1.4'
P P 0.2955 0.4335 'International Tables Vol C Tables 4.2.6.8 and 6.1.1.4'
Fe Fe -1.1336 3.1974 'International Tables Vol C Tables 4.2.6.8 and 6.1.1.4'

loop_
_geom_angle_atom_site_label_1
_geom_angle_atom_site_label_2
_geom_angle_atom_site_label_3
_geom_angle
_geom_angle_publ_flag
N1 Fe1 C15 148.8(2) ?
N1 Fe1 C14 145.2(2) ?
C15 Fe1 C14 39.6(2) ?
N1 Fe1 C13 106.1(2) ?
C15 Fe1 C13 66.1(2) ?
C14 Fe1 C13 39.4(2) ?
N1 Fe1 C11 109.3(2) ?
C15 Fe1 C11 39.5(2) ?
C14 Fe1 C11 66.0(2) ?
C13 Fe1 C11 65.5(2) ?
N1 Fe1 C12 89.7(2) ?
C15 Fe1 C12 65.1(2) ?
C14 Fe1 C12 65.2(2) ?
C13 Fe1 C12 38.8(2) ?
C11 Fe1 C12 38.2(2) ?
N1 Fe1 P1 95.12(13) yes
C15 Fe1 P1 115.94(18) ?
C14 Fe1 P1 90.34(17) ?
C13 Fe1 P1 102.25(16) ?
C11 Fe1 P1 154.76(17) ?
C12 Fe1 P1 139.77(18) ?
N1 Fe1 P2 88.55(13) yes
C15 Fe1 P2 92.48(17) ?
C14 Fe1 P2 125.53(19) ?
C13 Fe1 P2 157.55(17) ?
C11 Fe1 P2 93.86(17) ?
C12 Fe1 P2 127.01(18) ?
P1 Fe1 P2 93.08(5) yes
O41 P1 O31 103.40(19) ?
O41 P1 O21 100.32(17) ?
O31 P1 O21 96.22(17) ?
O41 P1 Fe1 112.49(13) ?
O31 P1 Fe1 122.45(14) ?
O21 P1 Fe1 118.52(13) ?
C313 P2 C311 101.9(3) ?
C313 P2 C312 102.1(3) ?
C311 P2 C312 100.9(3) ?
C313 P2 Fe1 114.1(2) ?
C311 P2 Fe1 118.09(19) ?
C312 P2 Fe1 117.3(2) ?
C1 N1 Fe1 175.4(4) yes
N1 C1 C2 173.7(5) yes
C3 C2 C7 120.1(5) no
C3 C2 C1 120.3(5) no
C7 C2 C1 119.5(5) no
C2 C3 C4 120.0(5) no
C2 C3 H3 120.0 ?
C4 C3 H3 120.0 ?
C5 C4 C3 118.4(5) no
C5 C4 H4 120.8 ?
C3 C4 H4 120.8 ?
C4 C5 C6 123.3(5) no
C4 C5 N2 119.1(6) no
C6 C5 N2 117.6(6) no
C5 C6 C7 118.0(6) no
C5 C6 H6 121.0 ?
C7 C6 H6 121.0 ?
C6 C7 C2 120.0(6) no
C6 C7 H7 120.0 ?
C2 C7 H7 120.0 ?
O1 N2 O2 124.7(7) no
O1 N2 C5 117.2(7) no
O2 N2 C5 118.0(7) no
C21 O21 P1 125.2(3) ?
C22 C21 C26 121.6(5) ?
C22 C21 O21 119.5(5) ?
C26 C21 O21 118.8(5) ?
C21 C22 C23 118.6(6) ?
C21 C22 H22 120.7 ?
C23 C22 H22 120.7 ?
C24 C23 C22 120.5(6) ?
C24 C23 H23 119.7 ?
C22 C23 H23 119.7 ?
C25 C24 C23 119.0(6) ?
C25 C24 H24 120.5 ?
C23 C24 H24 120.5 ?
C24 C25 C26 121.0(6) ?
C24 C25 H25 119.5 ?
C26 C25 H25 119.5 ?
C21 C26 C25 119.1(6) ?
C21 C26 H26 120.4 ?
C25 C26 H26 120.4 ?
C31 O31 P1 128.9(3) ?
C36 C31 C32 121.8(5) ?
C36 C31 O31 115.8(5) ?
C32 C31 O31 122.3(5) ?
C31 C32 C33 118.0(6) ?
C31 C32 H32 121.0 ?
C33 C32 H32 121.0 ?
C34 C33 C32 120.1(7) ?
C34 C33 H33 120.0 ?
C32 C33 H33 120.0 ?
C35 C34 C33 122.1(7) ?
C35 C34 H34 118.9 ?
C33 C34 H34 118.9 ?
C34 C35 C36 119.5(7) ?
C34 C35 H35 120.3 ?
C36 C35 H35 120.3 ?
C31 C36 C35 118.6(6) ?
C31 C36 H36 120.7 ?
C35 C36 H36 120.7 ?
C41 O41 P1 126.4(3) ?
C42 C41 C46 120.7(5) ?
C42 C41 O41 118.5(4) ?
C46 C41 O41 120.6(4) ?
C41 C42 C43 119.8(5) ?
C41 C42 H42 120.1 ?
C43 C42 H42 120.1 ?
C42 C43 C44 120.3(5) ?
C42 C43 H43 119.8 ?
C44 C43 H43 119.8 ?
C45 C44 C43 120.2(5) ?
C45 C44 H44 119.9 ?
C43 C44 H44 119.9 ?
C44 C45 C46 120.0(5) ?
C44 C45 H45 120.0 ?
C46 C45 H45 120.0 ?
C41 C46 C45 118.8(5) ?
C41 C46 H46 120.6 ?
C45 C46 H46 120.6 ?
C12 C11 C15 107.1(5) ?
C12 C11 Fe1 71.2(3) ?
C15 C11 Fe1 68.4(3) ?
C12 C11 H11 126.4 ?
C15 C11 H11 126.4 ?
Fe1 C11 H11 125.5 ?
C11 C12 C13 109.8(5) ?
C11 C12 Fe1 70.6(3) ?
C13 C12 Fe1 70.2(3) ?
C11 C12 H12 125.1 ?
C13 C12 H12 125.1 ?
Fe1 C12 H12 125.7 ?
C12 C13 C14 106.5(5) ?
C12 C13 Fe1 71.0(3) ?
C14 C13 Fe1 68.5(3) ?
C12 C13 H13 126.8 ?
C14 C13 H13 126.8 ?
Fe1 C13 H13 125.3 ?
C15 C14 C13 108.5(5) ?
C15 C14 Fe1 70.2(3) ?
C13 C14 Fe1 72.0(3) ?
C15 C14 H14 125.7 ?
C13 C14 H14 125.7 ?
Fe1 C14 H14 123.7 ?
C14 C15 C11 108.1(5) ?
C14 C15 Fe1 70.3(3) ?
C11 C15 Fe1 72.1(3) ?
C14 C15 H15 125.9 ?
C11 C15 H15 125.9 ?
Fe1 C15 H15 123.3 ?
P2 C311 H31A 109.5 ?
P2 C311 H31B 109.5 ?
H31A C311 H31B 109.5 ?
P2 C311 H31C 109.5 ?
H31A C311 H31C 109.5 ?
H31B C311 H31C 109.5 ?
P2 C312 H32A 109.5 ?
P2 C312 H32B 109.5 ?
H32A C312 H32B 109.5 ?
P2 C312 H32C 109.5 ?
H32A C312 H32C 109.5 ?
H32B C312 H32C 109.5 ?
P2 C313 H33A 109.5 ?
P2 C313 H33B 109.5 ?
H33A C313 H33B 109.5 ?
P2 C313 H33C 109.5 ?
H33A C313 H33C 109.5 ?
H33B C313 H33C 109.5 ?
F6 P4 F5 96.5(4) ?
F6 P4 F3 88.4(3) ?
F5 P4 F3 175.1(3) ?
F6 P4 F1 89.5(3) ?
F5 P4 F1 89.3(3) ?
F3 P4 F1 90.8(3) ?
F6 P4 F2 91.7(3) ?
F5 P4 F2 90.9(3) ?
F3 P4 F2 88.9(3) ?
F1 P4 F2 178.7(3) ?
F6 P4 F4 177.4(3) ?
F5 P4 F4 86.1(3) ?
F3 P4 F4 89.0(3) ?
F1 P4 F4 90.7(3) ?
F2 P4 F4 88.1(2) ?

loop_
_geom_bond_atom_site_label_1
_geom_bond_atom_site_label_2
_geom_bond_site_symmetry_2
_geom_bond_distance
_geom_bond_publ_flag
Fe1 N1 . 1.871(4) yes
Fe1 C15 . 2.055(5) yes
Fe1 C14 . 2.057(5) yes
Fe1 C13 . 2.102(5) yes
Fe1 C11 . 2.104(5) yes
Fe1 C12 . 2.112(5) yes
Fe1 P1 . 2.1206(14) yes
Fe1 P2 . 2.2332(15) yes
P1 O41 . 1.598(3) yes
P1 O31 . 1.604(3) yes
P1 O21 . 1.615(3) yes
P2 C313 . 1.800(6) yes
P2 C311 . 1.809(5) yes
P2 C312 . 1.819(6) yes
N1 C1 . 1.147(6) yes
C1 C2 . 1.429(7) yes
C2 C3 . 1.375(7) no
C2 C7 . 1.381(7) no
C3 C4 . 1.383(7) no
C3 H3 . 0.9300 ?
C4 C5 . 1.348(7) no
C4 H4 . 0.9300 ?
C5 C6 . 1.371(8) no
C5 N2 . 1.483(7) yes
C6 C7 . 1.378(7) no
C6 H6 . 0.9300 ?
C7 H7 . 0.9300 ?
N2 O1 . 1.208(8) yes
N2 O2 . 1.213(8) yes
O21 C21 . 1.407(5) ?
C21 C22 . 1.362(7) ?
C21 C26 . 1.367(7) ?
C22 C23 . 1.399(7) ?
C22 H22 . 0.9300 ?
C23 C24 . 1.374(9) ?
C23 H23 . 0.9300 ?
C24 C25 . 1.373(9) ?
C24 H24 . 0.9300 ?
C25 C26 . 1.375(8) ?
C25 H25 . 0.9300 ?
C26 H26 . 0.9300 ?
O31 C31 . 1.387(5) ?
C31 C36 . 1.374(7) ?
C31 C32 . 1.381(7) ?
C32 C33 . 1.387(8) ?
C32 H32 . 0.9300 ?
C33 C34 . 1.354(10) ?
C33 H33 . 0.9300 ?
C34 C35 . 1.350(10) ?
C34 H34 . 0.9300 ?
C35 C36 . 1.393(9) ?
C35 H35 . 0.9300 ?
C36 H36 . 0.9300 ?
O41 C41 . 1.412(5) ?
C41 C42 . 1.362(6) ?
C41 C46 . 1.373(6) ?
C42 C43 . 1.365(7) ?
C42 H42 . 0.9300 ?
C43 C44 . 1.368(7) ?
C43 H43 . 0.9300 ?
C44 C45 . 1.357(7) ?
C44 H44 . 0.9300 ?
C45 C46 . 1.390(7) ?
C45 H45 . 0.9300 ?
C46 H46 . 0.9300 ?
C11 C12 . 1.380(7) ?
C11 C15 . 1.407(7) ?
C11 H11 . 0.9300 ?
C12 C13 . 1.401(7) ?
C12 H12 . 0.9300 ?
C13 C14 . 1.403(7) ?
C13 H13 . 0.9300 ?
C14 C15 . 1.393(8) ?
C14 H14 . 0.9300 ?
C15 H15 . 0.9300 ?
C311 H31A . 0.9600 ?
C311 H31B . 0.9600 ?
C311 H31C . 0.9600 ?
C312 H32A . 0.9600 ?
C312 H32B . 0.9600 ?
C312 H32C . 0.9600 ?
C313 H33A . 0.9600 ?
C313 H33B . 0.9600 ?
C313 H33C . 0.9600 ?
P4 F6 . 1.531(4) ?
P4 F5 . 1.542(5) ?
P4 F3 . 1.551(4) ?
P4 F1 . 1.554(4) ?
P4 F2 . 1.559(4) ?
P4 F4 . 1.564(4) ?

loop_
_geom_hbond_atom_site_label_D
_geom_hbond_atom_site_label_H
_geom_hbond_atom_site_label_A
_geom_hbond_site_symmetry_A
_geom_hbond_distance_DH
_geom_hbond_distance_HA
_geom_hbond_distance_DA
_geom_hbond_angle_DHA
_geom_hbond_publ_flag
C7 H7 F6 3_656 0.93 2.39 3.278(8) 159 yes
C313 H33A F6 3_656 0.96 2.64 3.510(8) 152 yes
C42 H42 F5 2_554 0.93 2.67 3.546(7) 157 yes
C34 H34 C4 2_555 0.93 2.76 3.550(10) 143 yes

loop_
_geom_torsion_atom_site_label_1
_geom_torsion_atom_site_label_2
_geom_torsion_atom_site_label_3
_geom_torsion_atom_site_label_4
_geom_torsion
_geom_torsion_publ_flag
N1 Fe1 P1 O41 23.85(19) ?
C15 Fe1 P1 O41 -159.2(2) ?
C14 Fe1 P1 O41 169.4(2) ?
C13 Fe1 P1 O41 131.5(2) ?
C11 Fe1 P1 O41 -170.8(4) ?
C12 Fe1 P1 O41 119.4(3) ?
P2 Fe1 P1 O41 -64.97(15) ?
N1 Fe1 P1 O31 -100.2(2) ?
C15 Fe1 P1 O31 76.7(2) ?
C14 Fe1 P1 O31 45.3(2) ?
C13 Fe1 P1 O31 7.4(2) ?
C11 Fe1 P1 O31 65.1(4) ?
C12 Fe1 P1 O31 -4.7(3) ?
P2 Fe1 P1 O31 170.94(16) ?
N1 Fe1 P1 O21 140.31(19) ?
C15 Fe1 P1 O21 -42.8(2) ?
C14 Fe1 P1 O21 -74.1(2) ?
C13 Fe1 P1 O21 -112.0(2) ?
C11 Fe1 P1 O21 -54.3(4) ?
C12 Fe1 P1 O21 -124.1(3) ?
P2 Fe1 P1 O21 51.49(15) ?
N1 Fe1 P2 C313 73.7(3) ?
C15 Fe1 P2 C313 -75.1(3) ?
C14 Fe1 P2 C313 -98.6(3) ?
C13 Fe1 P2 C313 -57.8(6) ?
C11 Fe1 P2 C313 -35.5(3) ?
C12 Fe1 P2 C313 -14.8(4) ?
P1 Fe1 P2 C313 168.8(3) ?
N1 Fe1 P2 C311 -166.7(3) ?
C15 Fe1 P2 C311 44.5(3) ?
C14 Fe1 P2 C311 21.0(3) ?
C13 Fe1 P2 C311 61.7(5) ?
C11 Fe1 P2 C311 84.1(3) ?
C12 Fe1 P2 C311 104.8(3) ?
P1 Fe1 P2 C311 -71.6(2) ?
N1 Fe1 P2 C312 -45.6(3) ?
C15 Fe1 P2 C312 165.6(3) ?
C14 Fe1 P2 C312 142.1(3) ?
C13 Fe1 P2 C312 -177.2(5) ?
C11 Fe1 P2 C312 -154.8(3) ?
C12 Fe1 P2 C312 -134.1(3) ?
P1 Fe1 P2 C312 49.5(3) ?
C15 Fe1 N1 C1 73(5) ?
C14 Fe1 N1 C1 149(5) ?
C13 Fe1 N1 C1 143(5) ?
C11 Fe1 N1 C1 74(5) ?
C12 Fe1 N1 C1 107(5) ?
P1 Fe1 N1 C1 -113(5) ?
P2 Fe1 N1 C1 -20(5) ?
Fe1 N1 C1 C2 34(10) ?
N1 C1 C2 C3 97(5) ?
N1 C1 C2 C7 -79(5) ?
C7 C2 C3 C4 3.5(8) ?
C1 C2 C3 C4 -172.0(5) ?
C2 C3 C4 C5 -0.3(8) ?
C3 C4 C5 C6 -3.1(9) ?
C3 C4 C5 N2 176.8(5) ?
C4 C5 C6 C7 3.2(9) ?
N2 C5 C6 C7 -176.8(5) ?
C5 C6 C7 C2 0.2(9) ?
C3 C2 C7 C6 -3.5(8) ?
C1 C2 C7 C6 172.0(5) ?
C4 C5 N2 O1 -10.7(9) yes
C6 C5 N2 O1 169.2(6) yes
C4 C5 N2 O2 172.4(7) yes
C6 C5 N2 O2 -7.6(10) yes
O41 P1 O21 C21 -143.9(4) ?
O31 P1 O21 C21 -39.0(4) ?
Fe1 P1 O21 C21 93.3(4) ?
P1 O21 C21 C22 -97.0(5) ?
P1 O21 C21 C26 87.4(5) ?
C26 C21 C22 C23 -2.2(8) ?
O21 C21 C22 C23 -177.6(4) ?
C21 C22 C23 C24 0.3(9) ?
C22 C23 C24 C25 1.6(10) ?
C23 C24 C25 C26 -1.7(11) ?
C22 C21 C26 C25 2.1(9) ?
O21 C21 C26 C25 177.5(5) ?
C24 C25 C26 C21 -0.1(10) ?
O41 P1 O31 C31 -89.1(4) ?
O21 P1 O31 C31 168.7(4) ?
Fe1 P1 O31 C31 39.0(5) ?
P1 O31 C31 C36 -142.9(4) ?
P1 O31 C31 C32 41.4(7) ?
C36 C31 C32 C33 1.8(8) ?
O31 C31 C32 C33 177.2(5) ?
C31 C32 C33 C34 -0.1(9) ?
C32 C33 C34 C35 -1.5(11) ?
C33 C34 C35 C36 1.5(12) ?
C32 C31 C36 C35 -1.8(8) ?
O31 C31 C36 C35 -177.5(5) ?
C34 C35 C36 C31 0.2(10) ?
O31 P1 O41 C41 -38.0(4) ?
O21 P1 O41 C41 61.0(4) ?
Fe1 P1 O41 C41 -172.1(3) ?
P1 O41 C41 C42 115.0(4) ?
P1 O41 C41 C46 -69.6(6) ?
C46 C41 C42 C43 0.2(8) ?
O41 C41 C42 C43 175.6(4) ?
C41 C42 C43 C44 -0.2(8) ?
C42 C43 C44 C45 0.8(8) ?
C43 C44 C45 C46 -1.5(9) ?
C42 C41 C46 C45 -0.8(8) ?
O41 C41 C46 C45 -176.1(5) ?
C44 C45 C46 C41 1.4(9) ?
N1 Fe1 C11 C12 63.0(4) ?
C15 Fe1 C11 C12 -118.0(5) ?
C14 Fe1 C11 C12 -79.8(4) ?
C13 Fe1 C11 C12 -36.4(4) ?
P1 Fe1 C11 C12 -101.6(5) ?
P2 Fe1 C11 C12 152.8(3) ?
N1 Fe1 C11 C15 -179.0(3) ?
C14 Fe1 C11 C15 38.2(3) ?
C13 Fe1 C11 C15 81.6(4) ?
C12 Fe1 C11 C15 118.0(5) ?
P1 Fe1 C11 C15 16.4(6) ?
P2 Fe1 C11 C15 -89.2(3) ?
C15 C11 C12 C13 0.2(6) ?
Fe1 C11 C12 C13 59.4(4) ?
C15 C11 C12 Fe1 -59.2(4) ?
N1 Fe1 C12 C11 -122.8(4) ?
C15 Fe1 C12 C11 38.3(3) ?
C14 Fe1 C12 C11 82.1(4) ?
C13 Fe1 C12 C11 120.6(5) ?
P1 Fe1 C12 C11 139.7(3) ?
P2 Fe1 C12 C11 -34.8(4) ?
N1 Fe1 C12 C13 116.6(4) ?
C15 Fe1 C12 C13 -82.3(4) ?
C14 Fe1 C12 C13 -38.5(4) ?
C11 Fe1 C12 C13 -120.6(5) ?
P1 Fe1 C12 C13 19.1(5) ?
P2 Fe1 C12 C13 -155.4(3) ?
C11 C12 C13 C14 0.0(6) ?
Fe1 C12 C13 C14 59.6(4) ?
C11 C12 C13 Fe1 -59.6(4) ?
N1 Fe1 C13 C12 -68.5(4) ?
C15 Fe1 C13 C12 79.3(4) ?
C14 Fe1 C13 C12 117.2(5) ?
C11 Fe1 C13 C12 35.8(3) ?
P1 Fe1 C13 C12 -167.5(3) ?
P2 Fe1 C13 C12 60.5(7) ?
N1 Fe1 C13 C14 174.3(3) ?
C15 Fe1 C13 C14 -37.9(3) ?
C11 Fe1 C13 C14 -81.4(4) ?
C12 Fe1 C13 C14 -117.2(5) ?
P1 Fe1 C13 C14 75.3(3) ?
P2 Fe1 C13 C14 -56.8(6) ?
C12 C13 C14 C15 -0.2(6) ?
Fe1 C13 C14 C15 61.0(4) ?
C12 C13 C14 Fe1 -61.2(4) ?
N1 Fe1 C14 C15 -127.7(4) ?
C13 Fe1 C14 C15 -118.1(5) ?
C11 Fe1 C14 C15 -38.1(3) ?
C12 Fe1 C14 C15 -80.2(4) ?
P1 Fe1 C14 C15 132.8(3) ?
P2 Fe1 C14 C15 38.7(4) ?
N1 Fe1 C14 C13 -9.6(6) ?
C15 Fe1 C14 C13 118.1(5) ?
C11 Fe1 C14 C13 80.0(4) ?
C12 Fe1 C14 C13 37.9(3) ?
P1 Fe1 C14 C13 -109.1(3) ?
P2 Fe1 C14 C13 156.9(3) ?
C13 C14 C15 C11 0.3(6) ?
Fe1 C14 C15 C11 62.5(4) ?
C13 C14 C15 Fe1 -62.2(4) ?
C12 C11 C15 C14 -0.3(6) ?
Fe1 C11 C15 C14 -61.4(4) ?
C12 C11 C15 Fe1 61.0(4) ?
N1 Fe1 C15 C14 119.4(5) ?
C13 Fe1 C15 C14 37.7(3) ?
C11 Fe1 C15 C14 117.6(5) ?
C12 Fe1 C15 C14 80.5(4) ?
P1 Fe1 C15 C14 -54.7(4) ?
P2 Fe1 C15 C14 -149.4(3) ?
N1 Fe1 C15 C11 1.8(6) ?
C14 Fe1 C15 C11 -117.6(5) ?
C13 Fe1 C15 C11 -79.8(4) ?
C12 Fe1 C15 C11 -37.0(3) ?
P1 Fe1 C15 C11 -172.3(3) ?
P2 Fe1 C15 C11 93.1(3) ?
